data_7128132
loop_
_publ_author_name
'Gillbard, Simone M.'
'Green, Harley'
'Argent, Stephen P.'
'Lam, Hon Wai'

_publ_section_title
;
 Enantioselective nickel-catalyzed <i>anti</i>-arylmetallative
 cyclizations onto acyclic electron-deficient alkenes.
;
_journal_issue 36
_journal_name_full 'Chemical communications (Cambridge, England)'
_journal_page_first 4436
_journal_page_last 4439
_journal_paper_doi 10.1039/d1cc01166a
_journal_volume 57
_journal_year 2021
_chemical_absolute_configuration ad
_chemical_formula_moiety 'C23 H25 F O'
_chemical_formula_sum 'C23 H25 F O'
_chemical_formula_weight 336.43
_space_group_crystal_system monoclinic
_space_group_IT_number 4
_space_group_name_Hall 'P 2yb'
_space_group_name_H-M_alt 'P 1 21 1'
_atom_sites_solution_hydrogens geom
_atom_sites_solution_primary dual
_atom_sites_solution_secondary difmap
_audit_creation_date 2020-05-18
_audit_creation_method
;
Olex2 1.3
(compiled 2020.02.04 svn.rd84adfe8 for OlexSys, GUI svn.r6032)
;
_audit_update_record
;
2020-10-22 deposited with the CCDC.	2021-03-15 downloaded from the CCDC.
;
_cell_angle_alpha 90
_cell_angle_beta 106.5980(10)
_cell_angle_gamma 90
_cell_formula_units_Z 2
_cell_length_a 12.21190(10)
_cell_length_b 5.63310(10)
_cell_length_c 14.27120(10)
_cell_measurement_reflns_used 8202
_cell_measurement_temperature 120(2)
_cell_measurement_theta_max 72.7380
_cell_measurement_theta_min 3.7720
_cell_volume 940.82(2)
_computing_cell_refinement 'CrysAlisPro 1.171.40.67a (Rigaku OD, 2019)'
_computing_data_collection 'CrysAlisPro 1.171.40.67a (Rigaku OD, 2019)'
_computing_data_reduction 'CrysAlisPro 1.171.40.67a (Rigaku OD, 2019)'
_computing_molecular_graphics 'Olex2 1.3 (Dolomanov et al., 2009)'
_computing_publication_material 'Olex2 1.3 (Dolomanov et al., 2009)'
_computing_structure_refinement 'SHELXL 2018/3 (Sheldrick, 2015)'
_computing_structure_solution 'SHELXT 2018/2 (Sheldrick, 2018)'
_diffrn_ambient_environment 'N2 gas'
_diffrn_ambient_temperature 120(2)
_diffrn_crystal_treatment 'flash frozen in gaseous N2'
_diffrn_detector 'CCD area detector'
_diffrn_detector_area_resol_mean 5.2349
_diffrn_detector_type 'Agilent Diffraction Atlas S2 detector'
_diffrn_measured_fraction_theta_full 0.999
_diffrn_measured_fraction_theta_max 0.992
_diffrn_measurement_details
;
List of Runs (angles in degrees, time in seconds):

  # Type    Start    End  Width  t~exp~   \w     \q     \k     \f   Frames
#--------------------------------------------------------------------------
  1  \w     -5.00  38.00   1.00    2.00    --  -41.70  19.00-180.00   43
  2  \w    -21.00  33.00   1.00    2.00    --  -41.70  38.00-120.00   54
  3  \w     -5.00  38.00   1.00    2.00    --  -41.70  19.00 120.00   43
  4  \w     -5.00  38.00   1.00    2.00    --  -41.70  19.00  30.00   43
  5  \w    -21.00  33.00   1.00    2.00    --  -41.70  38.00  90.00   54
  6  \w    -21.00  33.00   1.00    2.00    --  -41.70  38.00-150.00   54
  7  \w   -116.00 -17.00   1.00    2.00    --  -41.70 -38.00-180.00   99
  8  \w     -5.00  38.00   1.00    2.00    --  -41.70  19.00 150.00   43
  9  \w     10.00  36.00   1.00    2.00    --   41.70  75.00-138.12   26
 10  \w      9.00  42.00   1.00    2.00    --   41.70  79.00 -49.24   33
 11  \w    103.00 178.00   1.00    8.00    --  104.36  77.00   0.00   75
 12  \w     31.00  72.00   1.00    8.00    --  104.36 -45.00 150.00   41
 13  \w     22.00 106.00   1.00    8.00    --  104.36 -94.00  90.00   84
 14  \w     75.00 177.00   1.00    8.00    --  104.36  61.00-150.00  102
 15  \w     32.00  93.00   1.00    8.00    --  104.36 -61.00 120.00   61
 16  \w     74.00 177.00   1.00    8.00    --  104.36  66.00 137.20  103
 17  \w     75.00 177.00   1.00    8.00    --  104.36  61.00-120.00  102
 18  \w     79.00 177.00   1.00    8.00    --  104.36  45.00 -90.00   98
 19  \w     28.00  57.00   1.00    8.00    --  104.36 -30.00  90.00   29
 20  \w     75.00 177.00   1.00    8.00    --  104.36  61.00-180.00  102
 21  \w     79.00 177.00   1.00    8.00    --  104.36  45.00-180.00   98
 22  \w     97.00 178.00   1.00    8.00    --  104.36 125.00  90.00   81
 23  \w     28.00  57.00   1.00    8.00    --  104.36 -30.00-150.00   29
 24  \w     79.00 174.00   1.00    8.00    --  104.36  45.00-150.00   95
 25  \w     83.00 115.00   1.00    8.00    --  104.36  45.00-120.00   32
 26  \w     79.00 117.00   1.00    8.00    --  104.36  45.00 150.00   38
 27  \w     75.00 103.00   1.00    8.00    --  104.36  61.00 150.00   28
 28  \w    153.00 178.00   1.00    8.00    --  104.36  36.00-157.87   25
 29  \w     81.00 108.00   1.00    8.00    --  104.36  36.00-157.87   27
;
_diffrn_measurement_device '\k-geometry diffractometer'
_diffrn_measurement_device_type 'SuperNova, Atlas S2'
_diffrn_measurement_method '\w scans'
_diffrn_measurement_specimen_support 'MiTeGen micromount'
_diffrn_orient_matrix_type 'CrysAlisPro convention (1999,Acta A55,543-557)'
_diffrn_orient_matrix_UB_11 0.1118356000
_diffrn_orient_matrix_UB_12 0.1081011000
_diffrn_orient_matrix_UB_13 0.0649641000
_diffrn_orient_matrix_UB_21 -0.0583380000
_diffrn_orient_matrix_UB_22 0.0483031000
_diffrn_orient_matrix_UB_23 0.0806148000
_diffrn_orient_matrix_UB_31 0.0376843000
_diffrn_orient_matrix_UB_32 -0.2466393000
_diffrn_orient_matrix_UB_33 0.0442199000
_diffrn_radiation_monochromator mirror
_diffrn_radiation_probe x-ray
_diffrn_radiation_type 'Cu K\a'
_diffrn_radiation_wavelength 1.54184
_diffrn_reflns_av_R_equivalents 0.0173
_diffrn_reflns_av_unetI/netI 0.0184
_diffrn_reflns_Laue_measured_fraction_full 0.999
_diffrn_reflns_Laue_measured_fraction_max 0.992
_diffrn_reflns_limit_h_max 15
_diffrn_reflns_limit_h_min -14
_diffrn_reflns_limit_k_max 6
_diffrn_reflns_limit_k_min -6
_diffrn_reflns_limit_l_max 17
_diffrn_reflns_limit_l_min -16
_diffrn_reflns_number 10485
_diffrn_reflns_point_group_measured_fraction_full 0.976
_diffrn_reflns_point_group_measured_fraction_max 0.960
_diffrn_reflns_theta_full 67.684
_diffrn_reflns_theta_max 72.901
_diffrn_reflns_theta_min 3.777
_diffrn_source 'microfocus sealed tube'
_diffrn_source_type 'Agilent Diffraction microfocus tube'
_exptl_absorpt_coefficient_mu 0.614
_exptl_absorpt_correction_T_max 1.000
_exptl_absorpt_correction_T_min 0.657
_exptl_absorpt_correction_type gaussian
_exptl_absorpt_process_details
;
CrysAlisPro 1.171.40.67a (Rigaku Oxford Diffraction, 2019)
Numerical absorption correction based on gaussian integration over
			a multifaceted crystal model
Empirical absorption correction using spherical harmonics,
 implemented in SCALE3 ABSPACK scaling algorithm.
;
_exptl_crystal_colour colourless
_exptl_crystal_colour_primary colourless
_exptl_crystal_density_diffrn 1.188
_exptl_crystal_description 'rect. Prism'
_exptl_crystal_F_000 360
_exptl_crystal_recrystallization_method 'Re-crystallisation from solvent: pentane'
_exptl_crystal_size_max 0.611
_exptl_crystal_size_mid 0.079
_exptl_crystal_size_min 0.073
_refine_diff_density_max 0.210
_refine_diff_density_min -0.165
_refine_diff_density_rms 0.037
_refine_ls_abs_structure_details
;
 Flack x determined using 1498 quotients [(I+)-(I-)]/[(I+)+(I-)]
 (Parsons, Flack and Wagner, Acta Cryst. B69 (2013) 249-259).
;
_refine_ls_abs_structure_Flack 0.07(5)
_refine_ls_extinction_method none
_refine_ls_goodness_of_fit_ref 1.050
_refine_ls_hydrogen_treatment constr
_refine_ls_matrix_type full
_refine_ls_number_parameters 257
_refine_ls_number_reflns 3588
_refine_ls_number_restraints 311
_refine_ls_restrained_S_all 1.006
_refine_ls_R_factor_all 0.0290
_refine_ls_R_factor_gt 0.0287
_refine_ls_shift/su_max 0.000
_refine_ls_shift/su_mean 0.000
_refine_ls_structure_factor_coef Fsqd
_refine_ls_weighting_details 'w=1/[\s^2^(Fo^2^)+(0.0387P)^2^+0.1594P] where P=(Fo^2^+2Fc^2^)/3'
_refine_ls_weighting_scheme calc
_refine_ls_wR_factor_gt 0.0719
_refine_ls_wR_factor_ref 0.0722
_reflns_Friedel_coverage 0.747
_reflns_Friedel_fraction_full 0.947
_reflns_Friedel_fraction_max 0.921
_reflns_number_gt 3543
_reflns_number_total 3588
_reflns_threshold_expression 'I > 2\s(I)'
_cod_data_source_file d1cc01166a2.cif
_cod_data_source_block smghld
_cod_depositor_comments 'Adding full bibliography for 7128130--7128133.cif.'
_cod_database_code 7128132
_nottingham_internal_coll_name SMGHLD
_nottingham_internal_coll_number 18636
_nottingham_internal_coll_client SMG/HWL
_nottingham_internal_coll_type custom
_nottingham_internal_coll_frame_method '\w scans'
_nottingham_internal_coll_frame_time '8.00, 2.00'
_nottingham_internal_coll_frame_width 1.00
_nottingham_internal_coll_user pczspa
_nottingham_internal_coll_date 19/02/2020
_nottingham_internal_coll_location NOTTS
_nottingham_internal_coll_instrument 'GVB, PL13110001'
_nottingham_internal_process_date 19/02/2020
_nottingham_internal_process_user pczspa
_nottingham_internal_solution_date 18/05/2020
_nottingham_internal_solution_user pczspa
_nottingham_internal_refinement_date 18/05/2020
_nottingham_internal_refinement_user pczspa
_nottingham_internal_validation_date 18/05/2020
_nottingham_internal_validation_user pczspa
_nottingham_internal_archive_date 18/05/2020
_shelx_shelxl_version_number 2018/3
_chemical_oxdiff_formula C23H25FO
_chemical_oxdiff_usercomment 'SMGHLD #18635 GVB-1778 for SMG/HWL in Fomblin film on a micromount'
_shelx_space_group_comment
;
The symmetry employed for this shelxl refinement is uniquely defined
by the following loop, which should always be used as a source of
symmetry information in preference to the above space-group names.
They are only intended as comments.
;
_reflns_odcompleteness_completeness 99.95
_reflns_odcompleteness_iscentric 1
_reflns_odcompleteness_theta 66.97
_olex2_refinement_description
;
1. Fixed Uiso
 At 1.2 times of:
  All C(H) groups, All C(H,H) groups
 At 1.5 times of:
  All C(H,H,H) groups
2. Restrained distances
 C8-C3B \\sim C8-C3A
 with sigma of 0.02
3. Uiso/Uaniso restraints and constraints
F1A \\sim C2A \\sim C3A \\sim C4A \\sim C5A \\sim C6A \\sim C7A \\sim F1B \\sim
C2B \\sim C3B \\sim C4B \\sim C5B \\sim C6B \\sim C7B: within 2A with sigma of
0.04 and sigma for terminal atoms of 0.08 within 2A
Uanis(C4A) = Uanis(C2B)
Uanis(C5A) = Uanis(C7B)
Uanis(C7A) = Uanis(C5B)
Uanis(C6A) = Uanis(C6B)
Uanis(C3A) = Uanis(C3B)
Uanis(C2A) = Uanis(C4B)
4. Rigid body (RIGU) restrains
 F1A, C2A, C3A, C4A, C5A, C6A, C7A, F1B, C2B, C3B, C4B, C5B, C6B, C7B
 with sigma for 1-2 distances of 0.004 and sigma for 1-3 distances of 0.004
5. Same fragment restrains
{F1A, C2A, C3A, C4A, C5A, C6A, C7A} sigma for 1-2: 0.02, 1-3: 0.04
as in
{F1B, C2B, C3B, C4B, C5B, C6B, C7B}
6. Others
 Sof(F1B)=Sof(C2B)=Sof(C3B)=Sof(C4B)=Sof(H4B)=Sof(C5B)=Sof(H5B)=Sof(C6B)=
 Sof(H6B)=Sof(C7B)=Sof(H7B)=1-FVAR(1)
 Sof(F1A)=Sof(C2A)=Sof(C3A)=Sof(C4A)=Sof(H4A)=Sof(C5A)=Sof(H5A)=Sof(C6A)=
 Sof(H6A)=Sof(C7A)=Sof(H7A)=FVAR(1)
7.a Ternary CH refined with riding coordinates:
 C10(H10)
7.b Secondary CH2 refined with riding coordinates:
 C11(H11A,H11B), C12(H12A,H12B), C19(H19A,H19B)
7.c Aromatic/amide H refined with riding coordinates:
 C4A(H4A), C5A(H5A), C6A(H6A), C7A(H7A), C14(H14), C15(H15), C16(H16),
 C17(H17), C18(H18), C4B(H4B), C5B(H5B), C6B(H6B), C7B(H7B)
7.d Idealised Me refined as rotating group:
 C23(H23A,H23B,H23C), C24(H24A,H24B,H24C), C25(H25A,H25B,H25C)
;
_olex2_exptl_crystal_mounting_method 'in fomblin film on a micromount'
_olex2_submission_special_instructions 'No special instructions were received'
_oxdiff_exptl_absorpt_empirical_details
;
Empirical correction (ABSPACK) includes:
- Absorption correction using spherical harmonics
- Frame scaling
;
_oxdiff_exptl_absorpt_empirical_full_max 1.439
_oxdiff_exptl_absorpt_empirical_full_min 0.867

loop_
_space_group_symop_operation_xyz
'x, y, z'
'-x, y+1/2, -z'

loop_
_atom_site_label
_atom_site_type_symbol
_atom_site_fract_x
_atom_site_fract_y
_atom_site_fract_z
_atom_site_U_iso_or_equiv
_atom_site_adp_type
_atom_site_occupancy
_atom_site_site_symmetry_order
_atom_site_calc_flag
_atom_site_refinement_flags_posn
_atom_site_refinement_flags_adp
_atom_site_refinement_flags_occupancy
_atom_site_disorder_assembly
_atom_site_disorder_group
F1A F 0.83056(10) 0.9407(3) 0.21308(8) 0.0380(4) Uani 0.923(4) 1 d D U P A 1
C2A C 0.8939(4) 0.7859(6) 0.2789(3) 0.0250(8) Uani 0.923(4) 1 d D U P A 1
C3A C 0.8409(2) 0.5835(7) 0.3014(3) 0.0202(8) Uani 0.923(4) 1 d D U P A 1
C4A C 0.9097(6) 0.4328(16) 0.3715(9) 0.0234(4) Uani 0.923(4) 1 d D U P A 1
H4A H 0.878741 0.292423 0.387066 0.028 Uiso 0.923(4) 1 calc R U P A 1
C5A C 1.0229(4) 0.4867(9) 0.4186(7) 0.0270(9) Uani 0.923(4) 1 d D U P A 1
H5A H 1.066435 0.384670 0.466042 0.032 Uiso 0.923(4) 1 calc R U P A 1
C6A C 1.0712(4) 0.6928(11) 0.3949(10) 0.0296(8) Uani 0.923(4) 1 d D U P A 1
H6A H 1.147038 0.729279 0.426554 0.035 Uiso 0.923(4) 1 calc R U P A 1
C7A C 1.0064(4) 0.8442(8) 0.3240(2) 0.0293(7) Uani 0.923(4) 1 d D U P A 1
H7A H 1.038079 0.982239 0.307184 0.035 Uiso 0.923(4) 1 calc R U P A 1
C8 C 0.72172(13) 0.5189(3) 0.24858(11) 0.0218(3) Uani 1 1 d D . . . .
C9 C 0.63988(12) 0.4549(3) 0.28928(10) 0.0202(3) Uani 1 1 d . . . . .
C10 C 0.53691(13) 0.3512(3) 0.21312(11) 0.0240(3) Uani 1 1 d . . . . .
H10 H 0.541965 0.177624 0.215941 0.029 Uiso 1 1 calc R U . . .
C11 C 0.55641(16) 0.4369(5) 0.11595(12) 0.0385(5) Uani 1 1 d . . . . .
H11A H 0.531350 0.317478 0.065393 0.046 Uiso 1 1 calc R U . . .
H11B H 0.514774 0.582784 0.093961 0.046 Uiso 1 1 calc R U . . .
C12 C 0.68502(15) 0.4781(4) 0.13919(11) 0.0297(4) Uani 1 1 d . . . . .
H12A H 0.722989 0.340492 0.122002 0.036 Uiso 1 1 calc R U . . .
H12B H 0.701440 0.615671 0.104617 0.036 Uiso 1 1 calc R U . . .
C13 C 0.64670(11) 0.4584(3) 0.39425(10) 0.0179(3) Uani 1 1 d . . . . .
C14 C 0.60169(12) 0.2718(3) 0.43614(11) 0.0203(3) Uani 1 1 d . . . . .
H14 H 0.568456 0.143227 0.397550 0.024 Uiso 1 1 calc R U . . .
C15 C 0.60570(13) 0.2749(3) 0.53456(12) 0.0222(3) Uani 1 1 d . . . . .
H15 H 0.574885 0.149515 0.561071 0.027 Uiso 1 1 calc R U . . .
C16 C 0.65569(12) 0.4651(3) 0.59325(10) 0.0229(3) Uani 1 1 d . . . . .
H16 H 0.659084 0.467007 0.659180 0.027 Uiso 1 1 calc R U . . .
C17 C 0.70056(13) 0.6523(3) 0.55267(11) 0.0222(3) Uani 1 1 d . . . . .
H17 H 0.734153 0.779951 0.591682 0.027 Uiso 1 1 calc R U . . .
C18 C 0.69560(12) 0.6502(3) 0.45427(11) 0.0196(3) Uani 1 1 d . . . . .
H18 H 0.725094 0.777613 0.427833 0.024 Uiso 1 1 calc R U . . .
C19 C 0.42004(13) 0.4267(3) 0.22169(11) 0.0221(3) Uani 1 1 d . . . . .
H19A H 0.420301 0.418118 0.289642 0.026 Uiso 1 1 calc R U . . .
H19B H 0.405577 0.590171 0.200444 0.026 Uiso 1 1 calc R U . . .
C20 C 0.32461(13) 0.2696(3) 0.16023(11) 0.0212(3) Uani 1 1 d . . . . .
O21 O 0.34062(11) 0.0588(2) 0.15533(10) 0.0340(3) Uani 1 1 d . . . . .
C22 C 0.20959(13) 0.3827(3) 0.10866(11) 0.0215(3) Uani 1 1 d . . . . .
C23 C 0.16570(15) 0.5236(4) 0.18260(12) 0.0303(4) Uani 1 1 d . . . . .
H23A H 0.155735 0.418318 0.232447 0.045 Uiso 1 1 calc R U . . .
H23B H 0.093837 0.595957 0.149687 0.045 Uiso 1 1 calc R U . . .
H23C H 0.220051 0.644536 0.211947 0.045 Uiso 1 1 calc R U . . .
C24 C 0.12342(15) 0.1904(4) 0.06082(14) 0.0317(4) Uani 1 1 d . . . . .
H24A H 0.151330 0.103857 0.014406 0.048 Uiso 1 1 calc R U . . .
H24B H 0.051592 0.262927 0.027907 0.048 Uiso 1 1 calc R U . . .
H24C H 0.113228 0.083685 0.110103 0.048 Uiso 1 1 calc R U . . .
C25 C 0.22781(14) 0.5503(3) 0.02932(11) 0.0250(3) Uani 1 1 d . . . . .
H25A H 0.275809 0.680171 0.059693 0.038 Uiso 1 1 calc R U . . .
H25B H 0.155324 0.610457 -0.009095 0.038 Uiso 1 1 calc R U . . .
H25C H 0.263649 0.464859 -0.012159 0.038 Uiso 1 1 calc R U . . .
F1B F 0.8577(12) 0.228(3) 0.3865(12) 0.037(4) Uani 0.077(4) 1 d D U P A 2
C2B C 0.906(7) 0.43(2) 0.368(11) 0.0234(4) Uani 0.077(4) 1 d D U P A 2
C3B C 0.845(3) 0.573(10) 0.290(5) 0.0202(8) Uani 0.077(4) 1 d D U P A 2
C4B C 0.891(5) 0.801(9) 0.293(5) 0.0250(8) Uani 0.077(4) 1 d D U P A 2
H4B H 0.844785 0.925576 0.262587 0.030 Uiso 0.077(4) 1 calc R U P A 2
C5B C 1.006(5) 0.843(11) 0.341(5) 0.0293(7) Uani 0.077(4) 1 d D U P A 2
H5B H 1.037512 0.990794 0.335996 0.035 Uiso 0.077(4) 1 calc R U P A 2
C6B C 1.073(5) 0.666(17) 0.396(13) 0.0296(8) Uani 0.077(4) 1 d D U P A 2
H6B H 1.151127 0.685725 0.420317 0.035 Uiso 0.077(4) 1 calc R U P A 2
C7B C 1.022(5) 0.459(15) 0.414(9) 0.0270(9) Uani 0.077(4) 1 d D U P A 2
H7B H 1.063186 0.342985 0.455367 0.032 Uiso 0.077(4) 1 calc R U P A 2

loop_
_atom_site_aniso_label
_atom_site_aniso_U_11
_atom_site_aniso_U_22
_atom_site_aniso_U_33
_atom_site_aniso_U_23
_atom_site_aniso_U_13
_atom_site_aniso_U_12
F1A 0.0453(7) 0.0303(7) 0.0339(6) 0.0108(5) 0.0041(5) -0.0050(5)
C2A 0.0312(9) 0.0240(10) 0.0226(17) 0.0005(10) 0.0122(10) -0.0009(8)
C3A 0.0210(8) 0.0232(10) 0.0198(15) -0.0036(10) 0.0111(7) -0.0007(7)
C4A 0.0208(8) 0.0231(8) 0.0286(13) -0.0005(8) 0.0108(7) -0.0016(7)
C5A 0.0203(8) 0.030(2) 0.0317(13) -0.0031(17) 0.0089(7) 0.0017(9)
C6A 0.0206(8) 0.035(2) 0.0358(9) -0.009(2) 0.0128(7) -0.0055(10)
C7A 0.0323(9) 0.0289(10) 0.0323(19) -0.0054(12) 0.0185(12) -0.0112(7)
C8 0.0231(8) 0.0223(9) 0.0201(7) -0.0001(6) 0.0065(6) 0.0006(6)
C9 0.0187(7) 0.0208(8) 0.0199(7) -0.0021(6) 0.0036(5) 0.0007(6)
C10 0.0214(8) 0.0287(9) 0.0205(7) -0.0061(6) 0.0037(6) -0.0035(6)
C11 0.0337(9) 0.0609(14) 0.0196(7) -0.0037(9) 0.0055(7) -0.0098(9)
C12 0.0311(8) 0.0394(11) 0.0200(7) -0.0018(7) 0.0093(6) -0.0038(8)
C13 0.0122(6) 0.0217(8) 0.0194(7) -0.0005(6) 0.0038(5) 0.0016(6)
C14 0.0151(7) 0.0206(8) 0.0241(7) -0.0003(6) 0.0040(6) 0.0002(6)
C15 0.0168(7) 0.0253(8) 0.0254(7) 0.0066(6) 0.0075(6) 0.0038(6)
C16 0.0189(7) 0.0320(9) 0.0177(7) 0.0012(6) 0.0051(5) 0.0078(7)
C17 0.0179(7) 0.0246(8) 0.0224(7) -0.0061(6) 0.0030(6) 0.0029(6)
C18 0.0152(7) 0.0198(8) 0.0240(7) -0.0002(6) 0.0058(6) 0.0004(6)
C19 0.0202(7) 0.0220(8) 0.0205(7) -0.0013(6) 0.0002(5) -0.0014(6)
C20 0.0221(8) 0.0205(9) 0.0185(7) 0.0003(6) 0.0020(6) -0.0018(6)
O21 0.0279(6) 0.0183(7) 0.0467(8) -0.0016(5) -0.0039(6) 0.0008(5)
C22 0.0192(7) 0.0199(8) 0.0218(7) 0.0000(6) 0.0003(6) -0.0003(6)
C23 0.0273(8) 0.0366(11) 0.0269(8) -0.0011(7) 0.0076(6) 0.0046(7)
C24 0.0212(8) 0.0262(10) 0.0410(10) -0.0016(8) -0.0022(7) -0.0031(6)
C25 0.0283(8) 0.0236(8) 0.0204(7) 0.0016(6) 0.0025(6) 0.0015(7)
F1B 0.029(7) 0.029(7) 0.052(9) 0.008(6) 0.008(6) -0.002(5)
C2B 0.0208(8) 0.0231(8) 0.0286(13) -0.0005(8) 0.0108(7) -0.0016(7)
C3B 0.0210(8) 0.0232(10) 0.0198(15) -0.0036(10) 0.0111(7) -0.0007(7)
C4B 0.0312(9) 0.0240(10) 0.0226(17) 0.0005(10) 0.0122(10) -0.0009(8)
C5B 0.0323(9) 0.0289(10) 0.0323(19) -0.0054(12) 0.0185(12) -0.0112(7)
C6B 0.0206(8) 0.035(2) 0.0358(9) -0.009(2) 0.0128(7) -0.0055(10)
C7B 0.0203(8) 0.030(2) 0.0317(13) -0.0031(17) 0.0089(7) 0.0017(9)

loop_
_atom_type_symbol
_atom_type_description
_atom_type_scat_dispersion_real
_atom_type_scat_dispersion_imag
_atom_type_scat_source
C C 0.0181 0.0091 'International Tables Vol C Tables 4.2.6.8 and 6.1.1.4'
H H 0.0000 0.0000 'International Tables Vol C Tables 4.2.6.8 and 6.1.1.4'
O O 0.0492 0.0322 'International Tables Vol C Tables 4.2.6.8 and 6.1.1.4'
F F 0.0727 0.0534 'International Tables Vol C Tables 4.2.6.8 and 6.1.1.4'

loop_
_exptl_crystal_face_index_h
_exptl_crystal_face_index_k
_exptl_crystal_face_index_l
_exptl_crystal_face_perp_dist
-5 0 4 0.0411
5 0 -4 0.0411
-1 0 -1 0.0476
1 0 1 0.0476
-1 -4 1 0.2595
1 4 -1 0.3348
1 0 -5 0.0363
-1 0 5 0.0363
1 0 0 0.0394
-1 0 0 0.0394

loop_
_geom_angle_atom_site_label_1
_geom_angle_atom_site_label_2
_geom_angle_atom_site_label_3
_geom_angle
_geom_angle_site_symmetry_1
_geom_angle_site_symmetry_3
_geom_angle_publ_flag
F1A C2A C3A 118.5(3) . . ?
F1A C2A C7A 117.8(3) . . ?
C7A C2A C3A 123.6(3) . . ?
C2A C3A C4A 116.1(2) . . ?
C2A C3A C8 122.5(3) . . ?
C4A C3A C8 121.2(3) . . ?
C3A C4A H4A 119.1 . . ?
C5A C4A C3A 121.8(3) . . ?
C5A C4A H4A 119.1 . . ?
C4A C5A H5A 120.0 . . ?
C6A C5A C4A 119.9(3) . . ?
C6A C5A H5A 120.0 . . ?
C5A C6A H6A 120.0 . . ?
C7A C6A C5A 120.0(3) . . ?
C7A C6A H6A 120.0 . . ?
C2A C7A C6A 118.6(3) . . ?
C2A C7A H7A 120.7 . . ?
C6A C7A H7A 120.7 . . ?
C3A C8 C12 121.4(2) . . ?
C9 C8 C3A 126.3(2) . . ?
C9 C8 C12 111.61(14) . . ?
C9 C8 C3B 133(3) . . ?
C3B C8 C12 114(3) . . ?
C8 C9 C10 111.05(13) . . ?
C8 C9 C13 127.09(14) . . ?
C13 C9 C10 121.64(13) . . ?
C9 C10 H10 108.9 . . ?
C9 C10 C11 102.27(14) . . ?
C9 C10 C19 115.84(13) . . ?
C11 C10 H10 108.9 . . ?
C19 C10 H10 108.9 . . ?
C19 C10 C11 111.78(14) . . ?
C10 C11 H11A 110.7 . . ?
C10 C11 H11B 110.7 . . ?
H11A C11 H11B 108.8 . . ?
C12 C11 C10 105.33(14) . . ?
C12 C11 H11A 110.7 . . ?
C12 C11 H11B 110.7 . . ?
C8 C12 C11 103.30(13) . . ?
C8 C12 H12A 111.1 . . ?
C8 C12 H12B 111.1 . . ?
C11 C12 H12A 111.1 . . ?
C11 C12 H12B 111.1 . . ?
H12A C12 H12B 109.1 . . ?
C14 C13 C9 120.59(15) . . ?
C14 C13 C18 118.00(13) . . ?
C18 C13 C9 121.39(14) . . ?
C13 C14 H14 119.4 . . ?
C15 C14 C13 121.18(15) . . ?
C15 C14 H14 119.4 . . ?
C14 C15 H15 120.0 . . ?
C16 C15 C14 120.06(15) . . ?
C16 C15 H15 120.0 . . ?
C15 C16 H16 120.3 . . ?
C17 C16 C15 119.47(14) . . ?
C17 C16 H16 120.3 . . ?
C16 C17 H17 119.8 . . ?
C18 C17 C16 120.45(15) . . ?
C18 C17 H17 119.8 . . ?
C13 C18 H18 119.6 . . ?
C17 C18 C13 120.83(14) . . ?
C17 C18 H18 119.6 . . ?
C10 C19 H19A 109.3 . . ?
C10 C19 H19B 109.3 . . ?
H19A C19 H19B 107.9 . . ?
C20 C19 C10 111.76(14) . . ?
C20 C19 H19A 109.3 . . ?
C20 C19 H19B 109.3 . . ?
C19 C20 C22 118.83(14) . . ?
O21 C20 C19 119.56(15) . . ?
O21 C20 C22 121.58(14) . . ?
C20 C22 C23 109.78(13) . . ?
C20 C22 C24 109.95(14) . . ?
C20 C22 C25 107.72(13) . . ?
C23 C22 C25 109.95(14) . . ?
C24 C22 C23 110.03(14) . . ?
C24 C22 C25 109.39(14) . . ?
C22 C23 H23A 109.5 . . ?
C22 C23 H23B 109.5 . . ?
C22 C23 H23C 109.5 . . ?
H23A C23 H23B 109.5 . . ?
H23A C23 H23C 109.5 . . ?
H23B C23 H23C 109.5 . . ?
C22 C24 H24A 109.5 . . ?
C22 C24 H24B 109.5 . . ?
C22 C24 H24C 109.5 . . ?
H24A C24 H24B 109.5 . . ?
H24A C24 H24C 109.5 . . ?
H24B C24 H24C 109.5 . . ?
C22 C25 H25A 109.5 . . ?
C22 C25 H25B 109.5 . . ?
C22 C25 H25C 109.5 . . ?
H25A C25 H25B 109.5 . . ?
H25A C25 H25C 109.5 . . ?
H25B C25 H25C 109.5 . . ?
F1B C2B C3B 118(4) . . ?
F1B C2B C7B 117(4) . . ?
C7B C2B C3B 123(4) . . ?
C2B C3B C8 117(4) . . ?
C4B C3B C8 124(4) . . ?
C4B C3B C2B 112(3) . . ?
C3B C4B H4B 119.6 . . ?
C5B C4B C3B 121(3) . . ?
C5B C4B H4B 119.6 . . ?
C4B C5B H5B 119.9 . . ?
C6B C5B C4B 120(3) . . ?
C6B C5B H5B 119.9 . . ?
C5B C6B H6B 120.3 . . ?
C7B C6B C5B 119(3) . . ?
C7B C6B H6B 120.3 . . ?
C2B C7B H7B 121.3 . . ?
C6B C7B C2B 117(3) . . ?
C6B C7B H7B 121.3 . . ?

loop_
_geom_bond_atom_site_label_1
_geom_bond_atom_site_label_2
_geom_bond_distance
_geom_bond_site_symmetry_2
_geom_bond_publ_flag
F1A C2A 1.352(4) . ?
C2A C3A 1.393(4) . ?
C2A C7A 1.380(3) . ?
C3A C4A 1.395(4) . ?
C3A C8 1.481(3) . ?
C4A H4A 0.9300 . ?
C4A C5A 1.388(3) . ?
C5A H5A 0.9300 . ?
C5A C6A 1.387(4) . ?
C6A H6A 0.9300 . ?
C6A C7A 1.386(5) . ?
C7A H7A 0.9300 . ?
C8 C9 1.341(2) . ?
C8 C12 1.514(2) . ?
C8 C3B 1.49(2) . ?
C9 C10 1.524(2) . ?
C9 C13 1.4766(19) . ?
C10 H10 0.9800 . ?
C10 C11 1.550(2) . ?
C10 C19 1.527(2) . ?
C11 H11A 0.9700 . ?
C11 H11B 0.9700 . ?
C11 C12 1.527(2) . ?
C12 H12A 0.9700 . ?
C12 H12B 0.9700 . ?
C13 C14 1.397(2) . ?
C13 C18 1.402(2) . ?
C14 H14 0.9300 . ?
C14 C15 1.391(2) . ?
C15 H15 0.9300 . ?
C15 C16 1.389(2) . ?
C16 H16 0.9300 . ?
C16 C17 1.389(3) . ?
C17 H17 0.9300 . ?
C17 C18 1.388(2) . ?
C18 H18 0.9300 . ?
C19 H19A 0.9700 . ?
C19 H19B 0.9700 . ?
C19 C20 1.525(2) . ?
C20 O21 1.209(2) . ?
C20 C22 1.526(2) . ?
C22 C23 1.534(2) . ?
C22 C24 1.528(2) . ?
C22 C25 1.539(2) . ?
C23 H23A 0.9600 . ?
C23 H23B 0.9600 . ?
C23 H23C 0.9600 . ?
C24 H24A 0.9600 . ?
C24 H24B 0.9600 . ?
C24 H24C 0.9600 . ?
C25 H25A 0.9600 . ?
C25 H25B 0.9600 . ?
C25 H25C 0.9600 . ?
F1B C2B 1.35(3) . ?
C2B C3B 1.40(3) . ?
C2B C7B 1.38(3) . ?
C3B C4B 1.40(3) . ?
C4B H4B 0.9300 . ?
C4B C5B 1.39(3) . ?
C5B H5B 0.9300 . ?
C5B C6B 1.38(3) . ?
C6B H6B 0.9300 . ?
C6B C7B 1.38(3) . ?
C7B H7B 0.9300 . ?

loop_
_geom_torsion_atom_site_label_1
_geom_torsion_atom_site_label_2
_geom_torsion_atom_site_label_3
_geom_torsion_atom_site_label_4
_geom_torsion
_geom_torsion_site_symmetry_1
_geom_torsion_site_symmetry_2
_geom_torsion_site_symmetry_3
_geom_torsion_site_symmetry_4
_geom_torsion_publ_flag
F1A C2A C3A C4A -178.5(9) . . . . ?
F1A C2A C3A C8 6.7(5) . . . . ?
F1A C2A C7A C6A 177.1(8) . . . . ?
C2A C3A C4A C5A 2.4(17) . . . . ?
C2A C3A C8 C9 -132.0(3) . . . . ?
C2A C3A C8 C12 58.8(5) . . . . ?
C3A C2A C7A C6A 0.7(9) . . . . ?
C3A C4A C5A C6A -1(2) . . . . ?
C3A C8 C9 C10 -167.8(3) . . . . ?
C3A C8 C9 C13 6.8(3) . . . . ?
C3A C8 C12 C11 -175.6(2) . . . . ?
C4A C3A C8 C9 53.5(9) . . . . ?
C4A C3A C8 C12 -115.8(9) . . . . ?
C4A C5A C6A C7A -0.2(19) . . . . ?
C5A C6A C7A C2A 0.5(16) . . . . ?
C7A C2A C3A C4A -2.1(9) . . . . ?
C7A C2A C3A C8 -176.9(4) . . . . ?
C8 C3A C4A C5A 177.3(10) . . . . ?
C8 C9 C10 C11 -17.1(2) . . . . ?
C8 C9 C10 C19 -138.87(16) . . . . ?
C8 C9 C13 C14 -138.42(17) . . . . ?
C8 C9 C13 C18 43.2(2) . . . . ?
C8 C3B C4B C5B 174(6) . . . . ?
C9 C8 C12 C11 13.7(2) . . . . ?
C9 C8 C3B C2B 39(12) . . . . ?
C9 C8 C3B C4B -109(6) . . . . ?
C9 C10 C11 C12 24.6(2) . . . . ?
C9 C10 C19 C20 -165.73(14) . . . . ?
C9 C13 C14 C15 -178.83(14) . . . . ?
C9 C13 C18 C17 179.42(14) . . . . ?
C10 C9 C13 C14 35.7(2) . . . . ?
C10 C9 C13 C18 -142.75(15) . . . . ?
C10 C11 C12 C8 -23.5(2) . . . . ?
C10 C19 C20 O21 38.6(2) . . . . ?
C10 C19 C20 C22 -143.15(15) . . . . ?
C11 C10 C19 C20 77.68(19) . . . . ?
C12 C8 C9 C10 2.3(2) . . . . ?
C12 C8 C9 C13 176.94(17) . . . . ?
C12 C8 C3B C2B -127(10) . . . . ?
C12 C8 C3B C4B 86(7) . . . . ?
C13 C9 C10 C11 167.99(16) . . . . ?
C13 C9 C10 C19 46.2(2) . . . . ?
C13 C14 C15 C16 -0.4(2) . . . . ?
C14 C13 C18 C17 1.0(2) . . . . ?
C14 C15 C16 C17 0.6(2) . . . . ?
C15 C16 C17 C18 0.0(2) . . . . ?
C16 C17 C18 C13 -0.8(2) . . . . ?
C18 C13 C14 C15 -0.4(2) . . . . ?
C19 C10 C11 C12 149.15(16) . . . . ?
C19 C20 C22 C23 -52.75(19) . . . . ?
C19 C20 C22 C24 -173.93(14) . . . . ?
C19 C20 C22 C25 66.95(17) . . . . ?
O21 C20 C22 C23 125.45(18) . . . . ?
O21 C20 C22 C24 4.3(2) . . . . ?
O21 C20 C22 C25 -114.85(18) . . . . ?
F1B C2B C3B C8 14(20) . . . . ?
F1B C2B C3B C4B 166(13) . . . . ?
F1B C2B C7B C6B 180(16) . . . . ?
C2B C3B C4B C5B 25(12) . . . . ?
C3B C8 C9 C10 -163(3) . . . . ?
C3B C8 C9 C13 11(3) . . . . ?
C3B C8 C12 C11 -178(2) . . . . ?
C3B C2B C7B C6B 14(25) . . . . ?
C3B C4B C5B C6B -7(14) . . . . ?
C4B C5B C6B C7B -9(22) . . . . ?
C5B C6B C7B C2B 6(25) . . . . ?
C7B C2B C3B C8 180(14) . . . . ?
C7B C2B C3B C4B -29(21) . . . . ?

loop_
_exptl_oxdiff_crystal_face_indexfrac_h
_exptl_oxdiff_crystal_face_indexfrac_k
_exptl_oxdiff_crystal_face_indexfrac_l
_exptl_oxdiff_crystal_face_x
_exptl_oxdiff_crystal_face_y
_exptl_oxdiff_crystal_face_z
-4.9969 0.0008 3.9934 -0.2993 0.6135 -0.0119
4.9969 -0.0008 -3.9934 0.2993 -0.6135 0.0119
-0.9988 0.0006 -1.0008 -0.1767 -0.0224 -0.0820
0.9988 -0.0006 1.0008 0.1767 0.0224 0.0820
-0.9993 -3.9978 1.0010 -0.4789 -0.0541 0.9926
0.9993 3.9978 -1.0010 0.4789 0.0541 -0.9926
1.0008 0.0007 -4.9975 -0.2127 -0.4612 -0.1835
-1.0008 -0.0007 4.9975 0.2127 0.4612 0.1835
0.9991 -0.0003 0.0011 0.1118 -0.0582 0.0378
-0.9991 0.0003 -0.0011 -0.1118 0.0582 -0.0378
